data_7711953
loop_
_publ_author_name
'Schulz, Ji&#x159;&#xed;'
'Antala, Jakub'
'C&#xed;sa&#x159;ov&#xe1;, Ivana'
'&#x160;t&#x11b;pni&#x10d;ka, Petr'

_publ_section_title
;
 Beyond phosphorus: synthesis, reactivity, coordination behaviour and
 catalytic properties of 1,1'-bis(diphenylstibino)ferrocene.
;
_journal_issue 5
_journal_name_full 'Dalton transactions (Cambridge, England : 2003)'
_journal_page_first 1198
_journal_page_last 1211
_journal_paper_doi 10.1039/d2dt03770j
_journal_volume 52
_journal_year 2023
_chemical_formula_moiety 'C38 H30 Fe O3 Pd Sb2'
_chemical_formula_sum 'C38 H30 Fe O3 Pd Sb2'
_chemical_formula_weight 940.37
_space_group_crystal_system triclinic
_space_group_IT_number 2
_space_group_name_Hall '-P 1'
_space_group_name_H-M_alt 'P -1'
_atom_sites_solution_hydrogens mixed
_atom_sites_solution_primary direct
_atom_sites_solution_secondary difmap
_audit_creation_method SHELXL-2017/1
_audit_update_record
;
2022-11-11 deposited with the CCDC.	2022-12-15 downloaded from the CCDC.
;
_cell_angle_alpha 92.786(2)
_cell_angle_beta 100.6030(10)
_cell_angle_gamma 113.2840(10)
_cell_formula_units_Z 2
_cell_length_a 10.2112(5)
_cell_length_b 12.0289(6)
_cell_length_c 14.7499(7)
_cell_measurement_reflns_used 9829
_cell_measurement_temperature 120(2)
_cell_measurement_theta_max 27.50
_cell_measurement_theta_min 2.49
_cell_volume 1620.92(14)
_computing_cell_refinement 'SAINT V8.40B (Bruker Nano, Inc., 2019)'
_computing_data_collection 'Bruker Instrument Service vV6.2.15'
_computing_data_reduction 'SAINT V8.40B (Bruker Nano, Inc., 2019)'
_computing_molecular_graphics 'PLATON (Spek, 2017)'
_computing_publication_material 'PLATON (Spek, 2017)'
_computing_structure_refinement 'SHELXL-2017 (Sheldrick, 2017)'
_computing_structure_solution 'SHELXT 2018 (Sheldrick, 2018)'
_diffrn_ambient_temperature 120(2)
_diffrn_measured_fraction_theta_full 0.992
_diffrn_measured_fraction_theta_max 0.992
_diffrn_measurement_device_type 'Bruker D8 VENTURE Kappa Duo'
_diffrn_measurement_method '\f and \w scans'
_diffrn_radiation_monochromator 'Quazar Mo multilayer optic'
_diffrn_radiation_source 'I\mS micro-focus sealed tube'
_diffrn_radiation_type MoK\a
_diffrn_radiation_wavelength 0.71073
_diffrn_reflns_av_R_equivalents 0.0177
_diffrn_reflns_av_unetI/netI 0.0140
_diffrn_reflns_Laue_measured_fraction_full 0.992
_diffrn_reflns_Laue_measured_fraction_max 0.992
_diffrn_reflns_limit_h_max 13
_diffrn_reflns_limit_h_min -13
_diffrn_reflns_limit_k_max 15
_diffrn_reflns_limit_k_min -15
_diffrn_reflns_limit_l_max 19
_diffrn_reflns_limit_l_min -19
_diffrn_reflns_number 41150
_diffrn_reflns_point_group_measured_fraction_full 0.992
_diffrn_reflns_point_group_measured_fraction_max 0.992
_diffrn_reflns_theta_full 25.242
_diffrn_reflns_theta_max 27.502
_diffrn_reflns_theta_min 2.182
_exptl_absorpt_coefficient_mu 2.670
_exptl_absorpt_correction_T_max 0.82
_exptl_absorpt_correction_T_min 0.63
_exptl_absorpt_correction_type multi-scan
_exptl_absorpt_process_details 'SADABS-2016/2 - Bruker AXS'
_exptl_crystal_colour orange
_exptl_crystal_density_diffrn 1.927
_exptl_crystal_description prism
_exptl_crystal_F_000 912
_exptl_crystal_size_max 0.45
_exptl_crystal_size_mid 0.28
_exptl_crystal_size_min 0.08
_refine_diff_density_max 0.387
_refine_diff_density_min -0.446
_refine_diff_density_rms 0.058
_refine_ls_extinction_method none
_refine_ls_goodness_of_fit_ref 1.092
_refine_ls_hydrogen_treatment constr
_refine_ls_matrix_type full
_refine_ls_number_parameters 406
_refine_ls_number_reflns 7391
_refine_ls_number_restraints 0
_refine_ls_restrained_S_all 1.092
_refine_ls_R_factor_all 0.0136
_refine_ls_R_factor_gt 0.0132
_refine_ls_shift/su_max 0.003
_refine_ls_shift/su_mean 0.000
_refine_ls_structure_factor_coef Fsqd
_refine_ls_weighting_details 'w=1/[\s^2^(Fo^2^)+(0.0085P)^2^+1.2040P] where P=(Fo^2^+2Fc^2^)/3'
_refine_ls_weighting_scheme calc
_refine_ls_wR_factor_gt 0.0317
_refine_ls_wR_factor_ref 0.0320
_reflns_Friedel_coverage 0.000
_reflns_number_gt 7248
_reflns_number_total 7391
_reflns_threshold_expression 'I > 2\s(I)'
_cod_data_source_file d2dt03770j3.cif
_cod_data_source_block js684
_cod_depositor_comments 'Adding full bibliography for 7711945--7711966.cif.'
_cod_database_code 7711953
_shelx_shelxl_version_number 2017/1
_shelx_space_group_comment
;
The symmetry employed for this shelxl refinement is uniquely defined
by the following loop, which should always be used as a source of
symmetry information in preference to the above space-group names.
They are only intended as comments.
;
_shelx_estimated_absorpt_t_min 0.380
_shelx_estimated_absorpt_t_max 0.815

loop_
_space_group_symop_operation_xyz
'x, y, z'
'-x, -y, -z'

loop_
_atom_site_label
_atom_site_type_symbol
_atom_site_fract_x
_atom_site_fract_y
_atom_site_fract_z
_atom_site_U_iso_or_equiv
_atom_site_adp_type
_atom_site_occupancy
_atom_site_site_symmetry_order
_atom_site_calc_flag
_atom_site_refinement_flags_posn
_atom_site_refinement_flags_adp
_atom_site_refinement_flags_occupancy
_atom_site_disorder_assembly
_atom_site_disorder_group
Pd1 Pd 0.42424(2) 0.43322(2) 0.32453(2) 0.01388(3) Uani 1 1 d . . . . .
Fe1 Fe 0.82390(2) 0.65134(2) 0.18785(2) 0.01282(4) Uani 1 1 d . . . . .
Sb1 Sb 0.54742(2) 0.35422(2) 0.21718(2) 0.01378(3) Uani 1 1 d . . . . .
Sb2 Sb 0.58801(2) 0.66158(2) 0.34553(2) 0.01412(3) Uani 1 1 d . . . . .
C1 C 0.67624(15) 0.47532(12) 0.13752(10) 0.0152(3) Uani 1 1 d . . . . .
C2 C 0.81908(16) 0.49327(13) 0.12551(10) 0.0177(3) Uani 1 1 d . . . . .
H2 H 0.874106 0.449857 0.150926 0.021 Uiso 1 1 calc R U . . .
C3 C 0.86374(16) 0.58788(14) 0.06864(10) 0.0200(3) Uani 1 1 d . . . . .
H3 H 0.953755 0.617858 0.049171 0.024 Uiso 1 1 calc R U . . .
C4 C 0.75146(17) 0.62998(14) 0.04585(10) 0.0195(3) Uani 1 1 d . . . . .
H4 H 0.753197 0.692618 0.008649 0.023 Uiso 1 1 calc R U . . .
C5 C 0.63578(15) 0.56154(13) 0.08872(10) 0.0165(3) Uani 1 1 d . . . . .
H5 H 0.547185 0.571218 0.085603 0.020 Uiso 1 1 calc R U . . .
C6 C 0.79039(15) 0.72537(13) 0.30529(10) 0.0154(3) Uani 1 1 d . . . . .
C7 C 0.89868(15) 0.67709(13) 0.32906(10) 0.0162(3) Uani 1 1 d . . . . .
H7 H 0.892796 0.614840 0.367417 0.019 Uiso 1 1 calc R U . . .
C8 C 1.01629(15) 0.73831(13) 0.28544(10) 0.0185(3) Uani 1 1 d . . . . .
H8 H 1.102377 0.724333 0.289693 0.022 Uiso 1 1 calc R U . . .
C9 C 0.98163(16) 0.82428(13) 0.23427(10) 0.0196(3) Uani 1 1 d . . . . .
H9 H 1.040890 0.877641 0.198361 0.024 Uiso 1 1 calc R U . . .
C10 C 0.84300(16) 0.81665(13) 0.24608(10) 0.0182(3) Uani 1 1 d . . . . .
H10 H 0.793967 0.863868 0.219362 0.022 Uiso 1 1 calc R U . . .
C11 C 0.41539(15) 0.20491(13) 0.11081(10) 0.0156(3) Uani 1 1 d . . . . .
C12 C 0.27601(16) 0.12813(13) 0.12050(10) 0.0174(3) Uani 1 1 d . . . . .
H12 H 0.243825 0.140571 0.175060 0.021 Uiso 1 1 calc R U . . .
C13 C 0.18429(16) 0.03340(14) 0.05027(11) 0.0214(3) Uani 1 1 d . . . . .
H13 H 0.089279 -0.018388 0.056973 0.026 Uiso 1 1 calc R U . . .
C14 C 0.23018(18) 0.01393(15) -0.02928(11) 0.0250(3) Uani 1 1 d . . . . .
H14 H 0.166903 -0.050761 -0.077138 0.030 Uiso 1 1 calc R U . . .
C15 C 0.36922(19) 0.08945(15) -0.03877(11) 0.0256(3) Uani 1 1 d . . . . .
H15 H 0.401495 0.075730 -0.092989 0.031 Uiso 1 1 calc R U . . .
C16 C 0.46164(17) 0.18519(14) 0.03072(11) 0.0210(3) Uani 1 1 d . . . . .
H16 H 0.556301 0.237108 0.023544 0.025 Uiso 1 1 calc R U . . .
C17 C 0.69702(15) 0.28686(13) 0.28713(10) 0.0159(3) Uani 1 1 d . . . . .
C18 C 0.71840(17) 0.19090(14) 0.24559(11) 0.0212(3) Uani 1 1 d . . . . .
H18 H 0.671482 0.157728 0.182542 0.025 Uiso 1 1 calc R U . . .
C19 C 0.80844(18) 0.14358(15) 0.29638(13) 0.0262(3) Uani 1 1 d . . . . .
H19 H 0.822569 0.077813 0.267967 0.031 Uiso 1 1 calc R U . . .
C20 C 0.87755(18) 0.19180(16) 0.38806(13) 0.0283(4) Uani 1 1 d . . . . .
H20 H 0.939315 0.159356 0.422358 0.034 Uiso 1 1 calc R U . . .
C21 C 0.85677(18) 0.28763(17) 0.43008(12) 0.0271(3) Uani 1 1 d . . . . .
H21 H 0.904145 0.320761 0.493086 0.033 Uiso 1 1 calc R U . . .
C22 C 0.76655(16) 0.33474(14) 0.37965(11) 0.0206(3) Uani 1 1 d . . . . .
H22 H 0.752076 0.400115 0.408390 0.025 Uiso 1 1 calc R U . . .
C23 C 0.63763(16) 0.79877(13) 0.45909(10) 0.0167(3) Uani 1 1 d . . . . .
C24 C 0.77703(16) 0.89269(14) 0.48858(10) 0.0197(3) Uani 1 1 d . . . . .
H24 H 0.853750 0.894105 0.460054 0.024 Uiso 1 1 calc R U . . .
C25 C 0.80380(17) 0.98440(14) 0.55981(11) 0.0233(3) Uani 1 1 d . . . . .
H25 H 0.899073 1.047805 0.580417 0.028 Uiso 1 1 calc R U . . .
C26 C 0.69163(18) 0.98320(14) 0.60059(11) 0.0243(3) Uani 1 1 d . . . . .
H26 H 0.709727 1.046382 0.648641 0.029 Uiso 1 1 calc R U . . .
C27 C 0.55278(18) 0.88989(15) 0.57144(12) 0.0267(3) Uani 1 1 d . . . . .
H27 H 0.476029 0.889388 0.599568 0.032 Uiso 1 1 calc R U . . .
C28 C 0.52568(17) 0.79720(14) 0.50123(11) 0.0227(3) Uani 1 1 d . . . . .
H28 H 0.430858 0.732820 0.481982 0.027 Uiso 1 1 calc R U . . .
C29 C 0.46178(15) 0.72462(13) 0.24697(10) 0.0164(3) Uani 1 1 d . . . . .
C30 C 0.47431(17) 0.84473(14) 0.25596(11) 0.0202(3) Uani 1 1 d . . . . .
H30 H 0.545215 0.903125 0.305347 0.024 Uiso 1 1 calc R U . . .
C31 C 0.38278(18) 0.87870(15) 0.19246(12) 0.0238(3) Uani 1 1 d . . . . .
H31 H 0.391733 0.960530 0.198358 0.029 Uiso 1 1 calc R U . . .
C32 C 0.27846(18) 0.79357(15) 0.12054(11) 0.0239(3) Uani 1 1 d . . . . .
H32 H 0.216264 0.817237 0.077313 0.029 Uiso 1 1 calc R U . . .
C33 C 0.26486(17) 0.67389(15) 0.11167(11) 0.0223(3) Uani 1 1 d . . . . .
H33 H 0.193420 0.615638 0.062407 0.027 Uiso 1 1 calc R U . . .
C34 C 0.35576(16) 0.63944(14) 0.17486(10) 0.0185(3) Uani 1 1 d . . . . .
H34 H 0.345734 0.557310 0.168982 0.022 Uiso 1 1 calc R U . . .
C41 C 0.21455(16) 0.29914(14) 0.32831(11) 0.0202(3) Uani 1 1 d . . . . .
H41 H 0.214087 0.225248 0.343025 0.024 Uiso 1 1 d R U . . .
C42 C 0.24905(16) 0.40344(14) 0.39207(11) 0.0199(3) Uani 1 1 d . . . . .
H42 H 0.280870 0.414644 0.457905 0.024 Uiso 1 1 d R U . . .
C43 C 0.16972(17) 0.47242(14) 0.34894(11) 0.0217(3) Uani 1 1 d . . . . .
C44 C 0.11544(16) 0.30601(15) 0.24449(12) 0.0231(3) Uani 1 1 d . . . . .
O41 O 0.09566(12) 0.41392(11) 0.25872(8) 0.0242(2) Uani 1 1 d . . . . .
O42 O 0.15996(14) 0.56278(11) 0.37828(10) 0.0324(3) Uani 1 1 d . . . . .
O43 O 0.05407(13) 0.23840(12) 0.17337(9) 0.0352(3) Uani 1 1 d . . . . .

loop_
_atom_site_aniso_label
_atom_site_aniso_U_11
_atom_site_aniso_U_22
_atom_site_aniso_U_33
_atom_site_aniso_U_23
_atom_site_aniso_U_13
_atom_site_aniso_U_12
Pd1 0.01391(5) 0.01304(5) 0.01483(5) 0.00058(4) 0.00228(4) 0.00623(4)
Fe1 0.01219(9) 0.01200(9) 0.01185(9) -0.00104(7) -0.00001(7) 0.00394(7)
Sb1 0.01386(5) 0.01174(5) 0.01461(5) -0.00095(3) 0.00188(3) 0.00498(3)
Sb2 0.01440(5) 0.01252(5) 0.01378(5) -0.00186(3) 0.00100(3) 0.00517(4)
C1 0.0148(6) 0.0129(6) 0.0141(6) -0.0029(5) 0.0004(5) 0.0035(5)
C2 0.0168(7) 0.0166(7) 0.0183(7) -0.0043(5) 0.0011(5) 0.0073(5)
C3 0.0185(7) 0.0199(7) 0.0174(7) -0.0038(5) 0.0056(5) 0.0037(6)
C4 0.0234(7) 0.0188(7) 0.0117(6) 0.0003(5) 0.0003(5) 0.0057(6)
C5 0.0147(6) 0.0176(7) 0.0134(6) -0.0027(5) -0.0022(5) 0.0057(5)
C6 0.0159(6) 0.0135(6) 0.0138(6) -0.0027(5) 0.0009(5) 0.0048(5)
C7 0.0159(6) 0.0166(7) 0.0122(6) -0.0016(5) -0.0022(5) 0.0053(5)
C8 0.0128(6) 0.0191(7) 0.0172(7) -0.0047(5) -0.0021(5) 0.0032(5)
C9 0.0192(7) 0.0135(7) 0.0190(7) -0.0021(5) 0.0035(6) 0.0003(5)
C10 0.0227(7) 0.0126(6) 0.0168(7) -0.0014(5) 0.0010(5) 0.0065(6)
C11 0.0158(6) 0.0128(6) 0.0167(7) 0.0007(5) 0.0007(5) 0.0057(5)
C12 0.0175(7) 0.0170(7) 0.0186(7) 0.0034(5) 0.0044(5) 0.0078(6)
C13 0.0159(7) 0.0170(7) 0.0258(8) 0.0047(6) 0.0001(6) 0.0030(6)
C14 0.0254(8) 0.0194(7) 0.0208(7) -0.0020(6) -0.0045(6) 0.0042(6)
C15 0.0287(8) 0.0270(8) 0.0172(7) -0.0022(6) 0.0043(6) 0.0083(7)
C16 0.0179(7) 0.0213(7) 0.0196(7) 0.0000(6) 0.0045(6) 0.0041(6)
C17 0.0138(6) 0.0150(6) 0.0189(7) 0.0037(5) 0.0047(5) 0.0054(5)
C18 0.0206(7) 0.0183(7) 0.0241(8) 0.0007(6) 0.0047(6) 0.0078(6)
C19 0.0231(8) 0.0208(8) 0.0395(9) 0.0076(7) 0.0103(7) 0.0122(6)
C20 0.0203(8) 0.0322(9) 0.0365(9) 0.0181(7) 0.0076(7) 0.0130(7)
C21 0.0214(8) 0.0356(9) 0.0206(8) 0.0083(7) 0.0014(6) 0.0087(7)
C22 0.0190(7) 0.0213(7) 0.0190(7) 0.0019(6) 0.0040(6) 0.0060(6)
C23 0.0199(7) 0.0144(6) 0.0140(6) -0.0008(5) 0.0024(5) 0.0061(6)
C24 0.0179(7) 0.0206(7) 0.0181(7) -0.0013(6) 0.0054(5) 0.0051(6)
C25 0.0211(7) 0.0194(7) 0.0209(7) -0.0044(6) 0.0045(6) 0.0005(6)
C26 0.0286(8) 0.0192(7) 0.0210(7) -0.0052(6) 0.0082(6) 0.0053(6)
C27 0.0247(8) 0.0252(8) 0.0282(8) -0.0041(7) 0.0124(7) 0.0063(7)
C28 0.0191(7) 0.0196(7) 0.0233(8) -0.0034(6) 0.0055(6) 0.0019(6)
C29 0.0159(6) 0.0181(7) 0.0163(7) 0.0018(5) 0.0042(5) 0.0080(5)
C30 0.0215(7) 0.0169(7) 0.0224(7) 0.0018(6) 0.0066(6) 0.0074(6)
C31 0.0274(8) 0.0204(7) 0.0299(8) 0.0078(6) 0.0116(7) 0.0136(6)
C32 0.0237(8) 0.0314(8) 0.0235(8) 0.0099(6) 0.0072(6) 0.0169(7)
C33 0.0195(7) 0.0284(8) 0.0191(7) 0.0004(6) 0.0018(6) 0.0115(6)
C34 0.0189(7) 0.0183(7) 0.0188(7) -0.0002(5) 0.0037(6) 0.0088(6)
C41 0.0184(7) 0.0167(7) 0.0275(8) 0.0057(6) 0.0102(6) 0.0068(6)
C42 0.0205(7) 0.0231(7) 0.0194(7) 0.0046(6) 0.0078(6) 0.0107(6)
C43 0.0180(7) 0.0222(7) 0.0259(8) 0.0030(6) 0.0064(6) 0.0088(6)
C44 0.0145(7) 0.0228(8) 0.0301(8) -0.0014(6) 0.0077(6) 0.0049(6)
O41 0.0194(5) 0.0265(6) 0.0268(6) 0.0015(5) 0.0018(4) 0.0112(5)
O42 0.0330(7) 0.0281(6) 0.0418(7) -0.0017(5) 0.0075(6) 0.0197(5)
O43 0.0194(6) 0.0394(7) 0.0364(7) -0.0140(6) 0.0004(5) 0.0062(5)

loop_
_atom_type_symbol
_atom_type_description
_atom_type_scat_dispersion_real
_atom_type_scat_dispersion_imag
_atom_type_scat_source
C C 0.0033 0.0016 'International Tables Vol C Tables 4.2.6.8 and 6.1.1.4'
H H 0.0000 0.0000 'International Tables Vol C Tables 4.2.6.8 and 6.1.1.4'
Fe Fe 0.3463 0.8444 'International Tables Vol C Tables 4.2.6.8 and 6.1.1.4'
O O 0.0106 0.0060 'International Tables Vol C Tables 4.2.6.8 and 6.1.1.4'
Pd Pd -0.9988 1.0072 'International Tables Vol C Tables 4.2.6.8 and 6.1.1.4'
Sb Sb -0.5866 1.5461 'International Tables Vol C Tables 4.2.6.8 and 6.1.1.4'

loop_
_geom_angle_atom_site_label_1
_geom_angle_atom_site_label_2
_geom_angle_atom_site_label_3
_geom_angle
_geom_angle_site_symmetry_1
_geom_angle_site_symmetry_3
_geom_angle_publ_flag
C42 Pd1 C41 38.87(6) . . ?
C42 Pd1 Sb1 150.41(4) . . ?
C41 Pd1 Sb1 111.74(4) . . ?
C42 Pd1 Sb2 109.60(4) . . ?
C41 Pd1 Sb2 145.62(4) . . ?
Sb1 Pd1 Sb2 99.646(5) . . ?
C5 Fe1 C7 140.31(6) . . ?
C5 Fe1 C10 113.13(6) . . ?
C7 Fe1 C10 68.72(6) . . ?
C5 Fe1 C9 140.26(6) . . ?
C7 Fe1 C9 68.42(6) . . ?
C10 Fe1 C9 40.73(6) . . ?
C5 Fe1 C2 68.90(6) . . ?
C7 Fe1 C2 112.54(6) . . ?
C10 Fe1 C2 175.47(6) . . ?
C9 Fe1 C2 135.16(6) . . ?
C5 Fe1 C8 178.04(6) . . ?
C7 Fe1 C8 40.69(6) . . ?
C10 Fe1 C8 68.66(6) . . ?
C9 Fe1 C8 40.67(6) . . ?
C2 Fe1 C8 109.25(6) . . ?
C5 Fe1 C3 68.31(6) . . ?
C7 Fe1 C3 139.90(6) . . ?
C10 Fe1 C3 135.67(6) . . ?
C9 Fe1 C3 108.17(6) . . ?
C2 Fe1 C3 40.63(6) . . ?
C8 Fe1 C3 109.90(6) . . ?
C5 Fe1 C1 41.09(6) . . ?
C7 Fe1 C1 112.71(6) . . ?
C10 Fe1 C1 143.19(6) . . ?
C9 Fe1 C1 176.02(6) . . ?
C2 Fe1 C1 40.89(6) . . ?
C8 Fe1 C1 137.82(6) . . ?
C3 Fe1 C1 68.40(6) . . ?
C5 Fe1 C6 112.91(6) . . ?
C7 Fe1 C6 41.07(6) . . ?
C10 Fe1 C6 40.92(6) . . ?
C9 Fe1 C6 68.73(6) . . ?
C2 Fe1 C6 142.73(6) . . ?
C8 Fe1 C6 68.92(6) . . ?
C3 Fe1 C6 176.53(6) . . ?
C1 Fe1 C6 114.76(6) . . ?
C5 Fe1 C4 40.69(6) . . ?
C7 Fe1 C4 178.59(6) . . ?
C10 Fe1 C4 110.11(6) . . ?
C9 Fe1 C4 110.19(6) . . ?
C2 Fe1 C4 68.56(6) . . ?
C8 Fe1 C4 138.35(6) . . ?
C3 Fe1 C4 40.44(6) . . ?
C1 Fe1 C4 68.68(6) . . ?
C6 Fe1 C4 138.48(6) . . ?
C1 Sb1 C17 101.30(5) . . ?
C1 Sb1 C11 99.47(5) . . ?
C17 Sb1 C11 100.74(5) . . ?
C1 Sb1 Pd1 119.01(4) . . ?
C17 Sb1 Pd1 114.15(4) . . ?
C11 Sb1 Pd1 119.04(4) . . ?
C6 Sb2 C29 102.32(5) . . ?
C6 Sb2 C23 99.97(5) . . ?
C29 Sb2 C23 97.09(5) . . ?
C6 Sb2 Pd1 120.79(4) . . ?
C29 Sb2 Pd1 101.43(4) . . ?
C23 Sb2 Pd1 129.50(4) . . ?
C2 C1 C5 107.44(13) . . ?
C2 C1 Fe1 69.40(8) . . ?
C5 C1 Fe1 68.98(8) . . ?
C2 C1 Sb1 128.24(11) . . ?
C5 C1 Sb1 124.24(10) . . ?
Fe1 C1 Sb1 124.27(7) . . ?
C3 C2 C1 107.76(13) . . ?
C3 C2 Fe1 69.83(8) . . ?
C1 C2 Fe1 69.71(8) . . ?
C3 C2 H2 126.1 . . ?
C1 C2 H2 126.1 . . ?
Fe1 C2 H2 125.9 . . ?
C4 C3 C2 108.74(13) . . ?
C4 C3 Fe1 69.86(8) . . ?
C2 C3 Fe1 69.54(8) . . ?
C4 C3 H3 125.6 . . ?
C2 C3 H3 125.6 . . ?
Fe1 C3 H3 126.6 . . ?
C3 C4 C5 107.83(13) . . ?
C3 C4 Fe1 69.70(8) . . ?
C5 C4 Fe1 69.10(8) . . ?
C3 C4 H4 126.1 . . ?
C5 C4 H4 126.1 . . ?
Fe1 C4 H4 126.7 . . ?
C4 C5 C1 108.21(13) . . ?
C4 C5 Fe1 70.21(8) . . ?
C1 C5 Fe1 69.93(8) . . ?
C4 C5 H5 125.9 . . ?
C1 C5 H5 125.9 . . ?
Fe1 C5 H5 125.6 . . ?
C10 C6 C7 107.11(12) . . ?
C10 C6 Fe1 69.32(8) . . ?
C7 C6 Fe1 69.13(8) . . ?
C10 C6 Sb2 128.07(11) . . ?
C7 C6 Sb2 124.71(10) . . ?
Fe1 C6 Sb2 123.79(7) . . ?
C8 C7 C6 108.53(13) . . ?
C8 C7 Fe1 69.94(8) . . ?
C6 C7 Fe1 69.80(8) . . ?
C8 C7 H7 125.7 . . ?
C6 C7 H7 125.7 . . ?
Fe1 C7 H7 126.1 . . ?
C7 C8 C9 107.74(13) . . ?
C7 C8 Fe1 69.36(8) . . ?
C9 C8 Fe1 69.51(8) . . ?
C7 C8 H8 126.1 . . ?
C9 C8 H8 126.1 . . ?
Fe1 C8 H8 126.6 . . ?
C8 C9 C10 108.45(13) . . ?
C8 C9 Fe1 69.82(8) . . ?
C10 C9 Fe1 69.62(8) . . ?
C8 C9 H9 125.8 . . ?
C10 C9 H9 125.8 . . ?
Fe1 C9 H9 126.4 . . ?
C9 C10 C6 108.17(13) . . ?
C9 C10 Fe1 69.65(8) . . ?
C6 C10 Fe1 69.76(8) . . ?
C9 C10 H10 125.9 . . ?
C6 C10 H10 125.9 . . ?
Fe1 C10 H10 126.2 . . ?
C16 C11 C12 119.45(13) . . ?
C16 C11 Sb1 122.02(11) . . ?
C12 C11 Sb1 118.48(11) . . ?
C13 C12 C11 119.97(14) . . ?
C13 C12 H12 120.0 . . ?
C11 C12 H12 120.0 . . ?
C14 C13 C12 120.57(14) . . ?
C14 C13 H13 119.7 . . ?
C12 C13 H13 119.7 . . ?
C13 C14 C15 119.61(14) . . ?
C13 C14 H14 120.2 . . ?
C15 C14 H14 120.2 . . ?
C14 C15 C16 120.36(15) . . ?
C14 C15 H15 119.8 . . ?
C16 C15 H15 119.8 . . ?
C15 C16 C11 120.04(14) . . ?
C15 C16 H16 120.0 . . ?
C11 C16 H16 120.0 . . ?
C18 C17 C22 119.44(14) . . ?
C18 C17 Sb1 121.96(11) . . ?
C22 C17 Sb1 118.42(11) . . ?
C19 C18 C17 119.98(15) . . ?
C19 C18 H18 120.0 . . ?
C17 C18 H18 120.0 . . ?
C20 C19 C18 120.30(15) . . ?
C20 C19 H19 119.9 . . ?
C18 C19 H19 119.9 . . ?
C19 C20 C21 120.10(15) . . ?
C19 C20 H20 120.0 . . ?
C21 C20 H20 120.0 . . ?
C22 C21 C20 119.71(15) . . ?
C22 C21 H21 120.1 . . ?
C20 C21 H21 120.1 . . ?
C21 C22 C17 120.48(15) . . ?
C21 C22 H22 119.8 . . ?
C17 C22 H22 119.8 . . ?
C28 C23 C24 119.70(13) . . ?
C28 C23 Sb2 118.72(11) . . ?
C24 C23 Sb2 121.50(11) . . ?
C25 C24 C23 120.02(14) . . ?
C25 C24 H24 120.0 . . ?
C23 C24 H24 120.0 . . ?
C26 C25 C24 120.00(14) . . ?
C26 C25 H25 120.0 . . ?
C24 C25 H25 120.0 . . ?
C25 C26 C27 120.14(14) . . ?
C25 C26 H26 119.9 . . ?
C27 C26 H26 119.9 . . ?
C26 C27 C28 120.19(15) . . ?
C26 C27 H27 119.9 . . ?
C28 C27 H27 119.9 . . ?
C27 C28 C23 119.94(14) . . ?
C27 C28 H28 120.0 . . ?
C23 C28 H28 120.0 . . ?
C34 C29 C30 119.41(13) . . ?
C34 C29 Sb2 117.92(10) . . ?
C30 C29 Sb2 122.50(11) . . ?
C31 C30 C29 119.88(14) . . ?
C31 C30 H30 120.1 . . ?
C29 C30 H30 120.1 . . ?
C32 C31 C30 120.28(14) . . ?
C32 C31 H31 119.9 . . ?
C30 C31 H31 119.9 . . ?
C31 C32 C33 120.08(14) . . ?
C31 C32 H32 120.0 . . ?
C33 C32 H32 120.0 . . ?
C34 C33 C32 119.90(15) . . ?
C34 C33 H33 120.0 . . ?
C32 C33 H33 120.0 . . ?
C33 C34 C29 120.44(14) . . ?
C33 C34 H34 119.8 . . ?
C29 C34 H34 119.8 . . ?
C42 C41 C44 106.68(13) . . ?
C42 C41 Pd1 70.51(9) . . ?
C44 C41 Pd1 105.09(10) . . ?
C42 C41 H41 126.3 . . ?
C44 C41 H41 121.3 . . ?
Pd1 C41 H41 114.2 . . ?
C41 C42 C43 107.61(13) . . ?
C41 C42 Pd1 70.62(8) . . ?
C43 C42 Pd1 106.42(10) . . ?
C41 C42 H42 128.3 . . ?
C43 C42 H42 119.5 . . ?
Pd1 C42 H42 111.8 . . ?
O42 C43 O41 120.38(14) . . ?
O42 C43 C42 131.31(16) . . ?
O41 C43 C42 108.31(13) . . ?
O43 C44 O41 119.82(15) . . ?
O43 C44 C41 131.90(16) . . ?
O41 C44 C41 108.27(13) . . ?
C43 O41 C44 108.96(12) . . ?

loop_
_geom_bond_atom_site_label_1
_geom_bond_atom_site_label_2
_geom_bond_distance
_geom_bond_site_symmetry_2
_geom_bond_publ_flag
Pd1 C42 2.1226(15) . ?
Pd1 C41 2.1240(15) . ?
Pd1 Sb1 2.55416(16) . ?
Pd1 Sb2 2.55603(18) . ?
Fe1 C5 2.0414(14) . ?
Fe1 C7 2.0451(14) . ?
Fe1 C10 2.0483(14) . ?
Fe1 C9 2.0487(14) . ?
Fe1 C2 2.0500(14) . ?
Fe1 C8 2.0528(14) . ?
Fe1 C3 2.0539(15) . ?
Fe1 C1 2.0541(14) . ?
Fe1 C6 2.0541(14) . ?
Fe1 C4 2.0560(14) . ?
Sb1 C1 2.1102(14) . ?
Sb1 C17 2.1295(14) . ?
Sb1 C11 2.1303(14) . ?
Sb2 C6 2.1104(14) . ?
Sb2 C29 2.1308(14) . ?
Sb2 C23 2.1315(14) . ?
C1 C2 1.434(2) . ?
C1 C5 1.437(2) . ?
C2 C3 1.425(2) . ?
C2 H2 0.9500 . ?
C3 C4 1.420(2) . ?
C3 H3 0.9500 . ?
C4 C5 1.425(2) . ?
C4 H4 0.9500 . ?
C5 H5 0.9500 . ?
C6 C10 1.434(2) . ?
C6 C7 1.438(2) . ?
C7 C8 1.425(2) . ?
C7 H7 0.9500 . ?
C8 C9 1.425(2) . ?
C8 H8 0.9500 . ?
C9 C10 1.426(2) . ?
C9 H9 0.9500 . ?
C10 H10 0.9500 . ?
C11 C16 1.393(2) . ?
C11 C12 1.396(2) . ?
C12 C13 1.390(2) . ?
C12 H12 0.9500 . ?
C13 C14 1.383(2) . ?
C13 H13 0.9500 . ?
C14 C15 1.388(2) . ?
C14 H14 0.9500 . ?
C15 C16 1.392(2) . ?
C15 H15 0.9500 . ?
C16 H16 0.9500 . ?
C17 C18 1.391(2) . ?
C17 C22 1.393(2) . ?
C18 C19 1.390(2) . ?
C18 H18 0.9500 . ?
C19 C20 1.383(3) . ?
C19 H19 0.9500 . ?
C20 C21 1.389(3) . ?
C20 H20 0.9500 . ?
C21 C22 1.387(2) . ?
C21 H21 0.9500 . ?
C22 H22 0.9500 . ?
C23 C28 1.392(2) . ?
C23 C24 1.395(2) . ?
C24 C25 1.392(2) . ?
C24 H24 0.9500 . ?
C25 C26 1.384(2) . ?
C25 H25 0.9500 . ?
C26 C27 1.388(2) . ?
C26 H26 0.9500 . ?
C27 C28 1.389(2) . ?
C27 H27 0.9500 . ?
C28 H28 0.9500 . ?
C29 C34 1.395(2) . ?
C29 C30 1.396(2) . ?
C30 C31 1.391(2) . ?
C30 H30 0.9500 . ?
C31 C32 1.387(2) . ?
C31 H31 0.9500 . ?
C32 C33 1.388(2) . ?
C32 H32 0.9500 . ?
C33 C34 1.388(2) . ?
C33 H33 0.9500 . ?
C34 H34 0.9500 . ?
C41 C42 1.413(2) . ?
C41 C44 1.475(2) . ?
C41 H41 0.9235 . ?
C42 C43 1.464(2) . ?
C42 H42 0.9503 . ?
C43 O42 1.198(2) . ?
C43 O41 1.3985(19) . ?
C44 O43 1.195(2) . ?
C44 O41 1.4021(19) . ?
